data_7012138
loop_
_publ_author_name
'Nail M. Shavaleev'
'Z\"oe R. Bell'
'Michael D. Ward'

_publ_section_title
;
 A simple, general synthesis of mixed d--f complexes containing both
 {Re(CO)3Cl(diimine)} and lanthanide-tris(\b-diketonate) luminophores
 linked by bis-diimine bridging ligands
;
_journal_issue 21
_journal_name_full 'J. Chem. Soc., Dalton Trans.'
_journal_page_first 3925
_journal_page_last 3927
_journal_paper_doi 10.1039/b207832e
_journal_year 2002
_chemical_formula_sum 'C41 H36 Cl Er F21 N4 O9 Re'
_chemical_formula_weight 1516.65
_space_group_IT_number 2
_symmetry_cell_setting triclinic
_symmetry_space_group_name_Hall '-P 1'
_symmetry_space_group_name_H-M 'P -1'
_atom_sites_solution_hydrogens geom
_atom_sites_solution_primary direct
_atom_sites_solution_secondary difmap
_audit_creation_method SHELXL-97
_cell_angle_alpha 81.475(17)
_cell_angle_beta 88.39(2)
_cell_angle_gamma 83.33(2)
_cell_formula_units_Z 2
_cell_length_a 11.756(4)
_cell_length_b 12.029(3)
_cell_length_c 18.647(5)
_cell_measurement_temperature 173(2)
_cell_volume 2590.0(13)
_computing_structure_refinement 'SHELXL-97 (Sheldrick, 1997)'
_computing_structure_solution 'SHELXS-97 (Sheldrick, 1997)'
_diffrn_ambient_temperature 173(2)
_diffrn_measured_fraction_theta_full 0.998
_diffrn_measured_fraction_theta_max 0.998
_diffrn_measurement_device_type 'Siemens SMART Area Detector'
_diffrn_measurement_method '\w rotation with narrow frames (0.3 degrees)'
_diffrn_radiation_monochromator graphite
_diffrn_radiation_source 'fine-focus sealed tube'
_diffrn_radiation_type MoK\a
_diffrn_radiation_wavelength 0.71073
_diffrn_reflns_av_R_equivalents 0.1108
_diffrn_reflns_av_sigmaI/netI 0.1411
_diffrn_reflns_limit_h_max 13
_diffrn_reflns_limit_h_min -13
_diffrn_reflns_limit_k_max 14
_diffrn_reflns_limit_k_min -14
_diffrn_reflns_limit_l_max 22
_diffrn_reflns_limit_l_min -22
_diffrn_reflns_number 23986
_diffrn_reflns_theta_full 25.00
_diffrn_reflns_theta_max 25.00
_diffrn_reflns_theta_min 1.72
_exptl_absorpt_coefficient_mu 4.126
_exptl_absorpt_correction_T_max 0.80
_exptl_absorpt_correction_T_min 0.27
_exptl_absorpt_correction_type 'Empirical, pseudo-azimuthal scan (SADABS)'
_exptl_crystal_colour clear
_exptl_crystal_density_diffrn 1.945
_exptl_crystal_density_method 'not measured'
_exptl_crystal_description needle
_exptl_crystal_F_000 1462
_exptl_crystal_size_max 0.3
_exptl_crystal_size_mid 0.1
_exptl_crystal_size_min 0.05
_refine_diff_density_max 1.274
_refine_diff_density_min -1.713
_refine_diff_density_rms 0.199
_refine_ls_extinction_method none
_refine_ls_goodness_of_fit_ref 0.937
_refine_ls_hydrogen_treatment mixed
_refine_ls_matrix_type full
_refine_ls_number_parameters 698
_refine_ls_number_reflns 9114
_refine_ls_number_restraints 0
_refine_ls_restrained_S_all 0.937
_refine_ls_R_factor_all 0.1125
_refine_ls_R_factor_gt 0.0565
_refine_ls_shift/su_max 0.000
_refine_ls_shift/su_mean 0.000
_refine_ls_structure_factor_coef Fsqd
_refine_ls_weighting_details 'calc w=1/[\s^2^(Fo^2^)+(0.0465P)^2^+0.0000P] where P=(Fo^2^+2Fc^2^)/3'
_refine_ls_weighting_scheme calc
_refine_ls_wR_factor_gt 0.1040
_refine_ls_wR_factor_ref 0.1227
_reflns_number_gt 5556
_reflns_number_total 9114
_reflns_threshold_expression >2sigma(I)
_cod_data_source_file b207832e.txt
_cod_data_source_block snoopys
_cod_original_cell_volume 2589.9(13)
_cod_original_sg_symbol_H-M P-1
_cod_database_code 7012138

loop_
_symmetry_equiv_pos_as_xyz
'x, y, z'
'-x, -y, -z'

loop_
_atom_site_label
_atom_site_type_symbol
_atom_site_fract_x
_atom_site_fract_y
_atom_site_fract_z
_atom_site_U_iso_or_equiv
_atom_site_adp_type
_atom_site_occupancy
_atom_site_symmetry_multiplicity
_atom_site_calc_flag
_atom_site_refinement_flags
_atom_site_disorder_assembly
_atom_site_disorder_group
Er1 Er 0.22534(4) 0.23111(4) 0.76013(3) 0.01682(15) Uani 1 1 d . . .
Re1 Re 0.33214(4) 0.37691(4) 0.43272(3) 0.02325(15) Uani 1 1 d . . .
Cl1 Cl 0.2966(2) 0.5450(2) 0.49408(18) 0.0318(8) Uani 1 1 d . . .
F371 F -0.2014(6) 0.0791(6) 0.8397(4) 0.0362(18) Uani 1 1 d . . .
F372 F -0.1952(5) 0.2055(5) 0.7441(4) 0.0304(16) Uani 1 1 d . . .
F381 F -0.0060(5) -0.0405(5) 0.7693(4) 0.0314(17) Uani 1 1 d . . .
F382 F -0.0630(5) 0.0761(6) 0.6730(3) 0.0319(17) Uani 1 1 d . . .
F391 F -0.2097(6) -0.1155(6) 0.7850(4) 0.045(2) Uani 1 1 d . . .
F392 F -0.1515(6) -0.1087(6) 0.6748(4) 0.0391(18) Uani 1 1 d . . .
F393 F -0.2860(6) 0.0169(6) 0.7035(4) 0.0374(18) Uani 1 1 d . . .
F471 F 0.3683(5) -0.1385(5) 0.6099(4) 0.0314(17) Uani 1 1 d . . .
F472 F 0.3772(6) 0.0354(6) 0.5629(3) 0.0342(17) Uani 1 1 d . . .
F481 F 0.1557(6) 0.0786(6) 0.5499(4) 0.0370(18) Uani 1 1 d . . .
F482 F 0.1238(5) -0.0727(6) 0.6218(4) 0.0324(17) Uani 1 1 d . . .
F491 F 0.2137(6) -0.2043(6) 0.5267(4) 0.0405(19) Uani 1 1 d . . .
F492 F 0.0936(6) -0.0712(6) 0.4760(4) 0.051(2) Uani 1 1 d . . .
F493 F 0.2747(7) -0.0625(6) 0.4592(4) 0.044(2) Uani 1 1 d . . .
F571 F 0.4828(8) 0.2989(7) 0.9364(5) 0.080(3) Uani 1 1 d . . .
F572 F 0.4544(6) 0.4777(7) 0.9287(4) 0.058(3) Uani 1 1 d . . .
O34 O 0.1607(6) 0.2381(6) 0.8758(4) 0.0255(19) Uani 1 1 d . . .
O36 O 0.0406(6) 0.1961(6) 0.7639(4) 0.0222(18) Uani 1 1 d . . .
O44 O 0.3251(7) 0.0743(6) 0.8183(4) 0.027(2) Uani 1 1 d . . .
O46 O 0.2396(6) 0.0966(6) 0.6841(4) 0.0175(17) Uiso 1 1 d . . .
O54 O 0.1738(6) 0.4191(6) 0.7487(4) 0.0207(18) Uani 1 1 d . . .
O56 O 0.3715(6) 0.3019(6) 0.8126(4) 0.0196(17) Uani 1 1 d . . .
O61 O 0.5437(7) 0.4535(9) 0.3486(5) 0.052(3) Uani 1 1 d . . .
O71 O 0.3765(8) 0.1626(9) 0.3639(6) 0.055(3) Uani 1 1 d . . .
O81 O 0.1846(8) 0.4955(10) 0.3043(5) 0.067(4) Uani 1 1 d . . .
N11 N 0.3731(8) 0.2698(7) 0.6614(5) 0.020(2) Uani 1 1 d . . .
N13 N 0.4131(7) 0.3035(7) 0.5345(5) 0.020(2) Uani 1 1 d . . .
N21 N 0.1450(8) 0.3045(7) 0.6324(5) 0.019(2) Uani 1 1 d . . .
N23 N 0.1935(7) 0.3325(7) 0.5060(5) 0.016(2) Uani 1 1 d . . .
C12 C 0.3435(9) 0.2954(9) 0.5927(6) 0.018(3) Uani 1 1 d . . .
C14 C 0.5280(10) 0.2790(9) 0.5474(6) 0.022(3) Uani 1 1 d . . .
H14A H 0.5804 0.2818 0.5091 0.026 Uiso 1 1 calc R . .
C15 C 0.5649(10) 0.2500(9) 0.6177(6) 0.021(3) Uani 1 1 d . . .
H15A H 0.6427 0.2332 0.6272 0.025 Uiso 1 1 calc R . .
C16 C 0.4873(9) 0.2461(9) 0.6734(6) 0.021(3) Uani 1 1 d . . .
H16A H 0.5132 0.2268 0.7208 0.025 Uiso 1 1 calc R . .
C22 C 0.2190(9) 0.3146(8) 0.5759(6) 0.016(3) Uani 1 1 d . . .
C24 C 0.0784(9) 0.3469(9) 0.4909(6) 0.020(3) Uani 1 1 d . . .
H24A H 0.0556 0.3610 0.4427 0.024 Uiso 1 1 calc R . .
C25 C -0.0033(9) 0.3412(9) 0.5443(6) 0.021(3) Uani 1 1 d . . .
H25A H -0.0808 0.3500 0.5333 0.025 Uiso 1 1 calc R . .
C26 C 0.0327(10) 0.3219(9) 0.6155(6) 0.024(3) Uani 1 1 d . . .
H26A H -0.0217 0.3209 0.6527 0.029 Uiso 1 1 calc R . .
C30 C 0.0806(10) 0.2309(11) 0.9929(6) 0.028(3) Uani 1 1 d . . .
C31 C 0.1917(14) 0.1740(14) 1.0215(9) 0.068(5) Uiso 1 1 d . . .
H31A H 0.2516 0.1930 0.9874 0.102 Uiso 1 1 calc R . .
H31B H 0.1896 0.0935 1.0289 0.102 Uiso 1 1 calc R . .
H31C H 0.2061 0.1983 1.0668 0.102 Uiso 1 1 calc R . .
C32 C 0.0761(14) 0.3569(12) 0.9929(8) 0.060(5) Uani 1 1 d . . .
H32A H 0.1339 0.3863 0.9605 0.089 Uiso 1 1 calc R . .
H32B H 0.0894 0.3714 1.0411 0.089 Uiso 1 1 calc R . .
H32C H 0.0020 0.3930 0.9772 0.089 Uiso 1 1 calc R . .
C33 C -0.0169(11) 0.1852(12) 1.0411(7) 0.045(4) Uani 1 1 d . . .
H33A H -0.0265 0.1105 1.0317 0.068 Uiso 1 1 calc R . .
H33B H -0.0867 0.2341 1.0303 0.068 Uiso 1 1 calc R . .
H33C H 0.0016 0.1824 1.0912 0.068 Uiso 1 1 calc R . .
C34 C 0.0750(10) 0.2111(9) 0.9149(7) 0.025(3) Uani 1 1 d . . .
C35 C -0.0173(10) 0.1664(9) 0.8875(6) 0.023(3) Uani 1 1 d . . .
H35A H -0.0724 0.1374 0.9194 0.028 Uiso 1 1 calc R . .
C36 C -0.0273(9) 0.1649(9) 0.8160(6) 0.018(3) Uani 1 1 d . . .
C37 C -0.1317(10) 0.1206(9) 0.7866(6) 0.025(3) Uani 1 1 d . . .
C38 C -0.0965(10) 0.0283(10) 0.7386(6) 0.029(3) Uani 1 1 d . . .
C39 C -0.1880(10) -0.0464(10) 0.7264(7) 0.028(3) Uani 1 1 d . . .
C40 C 0.4410(11) -0.0903(9) 0.8720(7) 0.030(3) Uani 1 1 d . . .
C41 C 0.3494(11) -0.1140(11) 0.9295(7) 0.043(4) Uani 1 1 d . . .
H41A H 0.3024 -0.0448 0.9348 0.064 Uiso 1 1 calc R . .
H41B H 0.3852 -0.1449 0.9749 0.064 Uiso 1 1 calc R . .
H41C H 0.3028 -0.1673 0.9153 0.064 Uiso 1 1 calc R . .
C42 C 0.5252(11) -0.0200(11) 0.8981(7) 0.038(3) Uani 1 1 d . . .
H42A H 0.4855 0.0503 0.9084 0.057 Uiso 1 1 calc R . .
H42B H 0.5823 -0.0052 0.8612 0.057 Uiso 1 1 calc R . .
H42C H 0.5613 -0.0604 0.9414 0.057 Uiso 1 1 calc R . .
C43 C 0.5021(11) -0.2011(10) 0.8529(8) 0.043(4) Uani 1 1 d . . .
H43A H 0.5455 -0.2402 0.8938 0.064 Uiso 1 1 calc R . .
H43B H 0.5527 -0.1854 0.8123 0.064 Uiso 1 1 calc R . .
H43C H 0.4465 -0.2475 0.8406 0.064 Uiso 1 1 calc R . .
C44 C 0.3768(9) -0.0179(10) 0.8067(6) 0.024(3) Uani 1 1 d . . .
C45 C 0.3750(9) -0.0541(10) 0.7377(6) 0.027(3) Uani 1 1 d . . .
H45A H 0.4212 -0.1195 0.7298 0.033 Uiso 1 1 calc R . .
C46 C 0.3087(9) 0.0028(9) 0.6829(6) 0.021(3) Uani 1 1 d . . .
C47 C 0.3154(10) -0.0330(9) 0.6090(7) 0.025(3) Uani 1 1 d . . .
C48 C 0.1957(11) -0.0295(10) 0.5730(6) 0.029(3) Uani 1 1 d . . .
C49 C 0.1938(11) -0.0929(11) 0.5080(7) 0.034(3) Uani 1 1 d . . .
C50 C 0.1281(10) 0.6137(9) 0.7561(6) 0.028(3) Uani 1 1 d . . .
C51 C 0.0207(11) 0.6064(12) 0.8036(8) 0.050(4) Uani 1 1 d . . .
H51A H 0.0423 0.5826 0.8533 0.075 Uiso 1 1 calc R . .
H51B H -0.0243 0.5527 0.7883 0.075 Uiso 1 1 calc R . .
H51C H -0.0234 0.6794 0.7991 0.075 Uiso 1 1 calc R . .
C52 C 0.0964(11) 0.6273(11) 0.6756(6) 0.039(3) Uani 1 1 d . . .
H52A H 0.0554 0.7008 0.6615 0.058 Uiso 1 1 calc R . .
H52B H 0.0489 0.5702 0.6684 0.058 Uiso 1 1 calc R . .
H52C H 0.1649 0.6194 0.6467 0.058 Uiso 1 1 calc R . .
C53 C 0.1894(12) 0.7149(10) 0.7705(8) 0.044(4) Uani 1 1 d . . .
H53A H 0.2057 0.7077 0.8213 0.066 Uiso 1 1 calc R . .
H53B H 0.1410 0.7841 0.7561 0.066 Uiso 1 1 calc R . .
H53C H 0.2597 0.7158 0.7431 0.066 Uiso 1 1 calc R . .
C54 C 0.2042(9) 0.5002(9) 0.7761(5) 0.015(2) Uani 1 1 d . . .
C55 C 0.2962(9) 0.4912(9) 0.8226(6) 0.023(3) Uani 1 1 d . . .
H55A H 0.3078 0.5537 0.8444 0.028 Uiso 1 1 calc R . .
C56 C 0.3720(9) 0.3928(10) 0.8381(6) 0.023(3) Uani 1 1 d . . .
C57 C 0.4718(10) 0.3940(10) 0.8887(6) 0.025(3) Uani 1 1 d . A .
C58 C 0.5877(12) 0.4043(13) 0.8515(6) 0.045(4) Uani 1 1 d . . .
C59 C 0.6881(13) 0.4229(13) 0.8954(8) 0.047(4) Uani 1 1 d . A .
C61 C 0.4626(12) 0.4264(11) 0.3807(6) 0.035(3) Uani 1 1 d . . .
C71 C 0.3561(9) 0.2455(13) 0.3911(7) 0.035(3) Uani 1 1 d . . .
C81 C 0.2437(10) 0.4483(12) 0.3513(7) 0.041(4) Uani 1 1 d . . .
F51 F 0.6140(14) 0.3560(15) 0.7967(9) 0.060(6) Uiso 0.525(13) 1 d P A 1
F52 F 0.5659(13) 0.5220(14) 0.8109(8) 0.052(5) Uiso 0.525(13) 1 d P A 1
F53 F 0.7802(15) 0.4489(17) 0.8562(9) 0.056(5) Uiso 0.525(13) 1 d P A 1
F54 F 0.6893(11) 0.3744(11) 0.9627(7) 0.027(4) Uiso 0.525(13) 1 d P A 1
F55 F 0.6720(18) 0.4960(19) 0.9381(13) 0.090(7) Uiso 0.525(13) 1 d P A 1
F51' F 0.6188(11) 0.2772(12) 0.8432(7) 0.028(4) Uiso 0.475(13) 1 d P A 2
F52' F 0.5820(13) 0.4487(14) 0.7876(9) 0.038(5) Uiso 0.475(13) 1 d P A 2
F53' F 0.7864(13) 0.3868(15) 0.8618(8) 0.036(4) Uiso 0.475(13) 1 d P A 2
F54' F 0.723(2) 0.322(3) 0.9293(16) 0.117(10) Uiso 0.475(13) 1 d P A 2
F55' F 0.6758(13) 0.5342(14) 0.8913(10) 0.041(5) Uiso 0.475(13) 1 d P A 2

loop_
_atom_site_aniso_label
_atom_site_aniso_U_11
_atom_site_aniso_U_22
_atom_site_aniso_U_33
_atom_site_aniso_U_23
_atom_site_aniso_U_13
_atom_site_aniso_U_12
Er1 0.0129(3) 0.0180(3) 0.0184(3) -0.0016(2) -0.0028(2) 0.0025(2)
Re1 0.0153(3) 0.0349(3) 0.0183(3) 0.0017(2) -0.0032(2) -0.0041(2)
Cl1 0.0229(16) 0.0189(16) 0.050(2) 0.0059(15) -0.0079(15) 0.0006(13)
F371 0.029(4) 0.055(5) 0.029(4) -0.009(4) 0.013(3) -0.022(4)
F372 0.018(4) 0.037(4) 0.037(4) -0.010(3) -0.006(3) 0.004(3)
F381 0.015(4) 0.033(4) 0.045(4) -0.008(3) -0.015(3) 0.007(3)
F382 0.027(4) 0.046(4) 0.025(4) -0.013(3) 0.007(3) -0.005(3)
F391 0.050(5) 0.042(5) 0.040(5) 0.011(4) -0.006(4) -0.016(4)
F392 0.040(5) 0.041(4) 0.040(4) -0.020(4) -0.008(4) -0.001(4)
F393 0.023(4) 0.038(4) 0.050(5) -0.007(4) -0.009(3) 0.004(3)
F471 0.024(4) 0.028(4) 0.042(4) -0.014(3) -0.013(3) 0.012(3)
F472 0.039(4) 0.038(4) 0.027(4) -0.001(3) 0.006(3) -0.015(3)
F481 0.036(4) 0.036(4) 0.037(4) -0.008(3) -0.018(3) 0.014(3)
F482 0.016(4) 0.039(4) 0.043(4) -0.008(4) 0.003(3) -0.002(3)
F491 0.039(5) 0.034(4) 0.050(5) -0.013(4) -0.012(4) 0.004(3)
F492 0.047(5) 0.058(5) 0.050(5) -0.024(4) -0.029(4) 0.016(4)
F493 0.061(5) 0.044(5) 0.026(4) -0.013(4) 0.007(4) 0.001(4)
F571 0.083(7) 0.065(6) 0.086(7) 0.050(5) -0.068(6) -0.043(5)
F572 0.027(5) 0.093(7) 0.062(6) -0.053(5) -0.023(4) 0.025(4)
O34 0.021(5) 0.026(5) 0.031(5) -0.008(4) 0.008(4) -0.004(4)
O36 0.020(4) 0.030(5) 0.016(4) -0.003(4) 0.006(3) 0.000(4)
O44 0.039(5) 0.018(4) 0.023(5) -0.005(4) -0.007(4) 0.004(4)
O54 0.012(4) 0.021(4) 0.030(5) -0.002(4) -0.009(3) -0.004(3)
O56 0.015(4) 0.021(4) 0.023(4) -0.002(4) 0.000(3) 0.001(3)
O61 0.020(5) 0.099(8) 0.032(5) 0.018(5) 0.000(4) -0.019(5)
O71 0.026(6) 0.092(8) 0.062(7) -0.056(7) 0.002(5) -0.009(5)
O81 0.029(6) 0.124(10) 0.037(6) 0.027(6) -0.018(5) -0.013(6)
N11 0.025(6) 0.012(5) 0.022(6) -0.004(4) -0.007(4) 0.001(4)
N13 0.015(5) 0.020(5) 0.024(5) 0.001(4) -0.006(4) -0.005(4)
N21 0.019(6) 0.016(5) 0.018(5) -0.001(4) -0.007(4) 0.010(4)
N23 0.009(5) 0.021(5) 0.017(5) -0.001(4) -0.010(4) 0.001(4)
C12 0.021(6) 0.017(6) 0.013(6) 0.009(5) -0.005(5) -0.005(5)
C14 0.021(7) 0.013(6) 0.032(7) -0.006(5) 0.002(5) 0.000(5)
C15 0.021(6) 0.023(6) 0.021(6) -0.010(5) -0.009(5) -0.005(5)
C16 0.019(7) 0.021(6) 0.020(6) 0.003(5) -0.008(5) 0.006(5)
C22 0.014(6) 0.010(6) 0.023(7) -0.003(5) 0.005(5) 0.008(5)
C24 0.021(7) 0.016(6) 0.021(6) 0.006(5) -0.007(5) -0.006(5)
C25 0.012(6) 0.027(7) 0.022(6) -0.002(5) -0.008(5) 0.008(5)
C26 0.024(7) 0.020(6) 0.025(7) 0.001(5) 0.011(6) 0.000(5)
C30 0.019(7) 0.049(8) 0.017(6) -0.013(6) -0.003(5) 0.007(6)
C32 0.088(13) 0.056(11) 0.041(9) -0.023(8) 0.006(9) -0.015(9)
C33 0.038(9) 0.069(11) 0.028(8) -0.014(7) -0.006(7) 0.005(7)
C34 0.016(7) 0.018(6) 0.036(7) 0.001(6) -0.009(6) 0.013(5)
C35 0.021(7) 0.026(7) 0.019(6) 0.004(5) 0.002(5) 0.001(5)
C36 0.014(6) 0.009(6) 0.027(7) 0.003(5) -0.003(5) 0.002(5)
C37 0.020(7) 0.026(7) 0.028(7) -0.006(6) -0.004(5) 0.007(5)
C38 0.023(7) 0.040(8) 0.023(7) 0.000(6) -0.004(5) -0.003(6)
C39 0.024(7) 0.029(7) 0.031(7) -0.006(6) 0.006(6) -0.003(6)
C40 0.034(8) 0.020(7) 0.035(7) -0.001(6) 0.000(6) 0.007(6)
C41 0.043(9) 0.048(9) 0.029(8) 0.008(7) -0.008(7) 0.012(7)
C42 0.037(8) 0.049(9) 0.027(7) -0.004(6) -0.021(6) -0.003(7)
C43 0.040(9) 0.028(8) 0.055(10) -0.005(7) -0.013(7) 0.018(6)
C44 0.009(6) 0.036(8) 0.025(7) 0.005(6) -0.001(5) -0.010(5)
C45 0.017(6) 0.025(7) 0.037(8) 0.000(6) -0.005(6) 0.003(5)
C46 0.019(6) 0.027(7) 0.019(6) -0.012(5) 0.003(5) 0.000(5)
C47 0.019(6) 0.020(7) 0.037(7) -0.006(6) 0.000(6) -0.001(5)
C48 0.043(8) 0.023(7) 0.020(7) -0.002(5) -0.002(6) 0.002(6)
C49 0.034(8) 0.036(8) 0.031(8) -0.006(6) -0.003(6) 0.007(6)
C50 0.030(7) 0.018(6) 0.032(7) 0.006(6) -0.009(6) 0.001(5)
C51 0.028(8) 0.059(10) 0.055(10) 0.006(8) 0.007(7) 0.006(7)
C52 0.050(9) 0.034(8) 0.031(8) 0.002(6) -0.014(7) 0.000(7)
C53 0.049(9) 0.021(7) 0.064(10) -0.012(7) -0.025(8) 0.003(6)
C54 0.017(6) 0.013(6) 0.013(6) 0.001(5) -0.005(5) 0.004(5)
C55 0.020(6) 0.025(7) 0.027(7) -0.017(5) -0.007(5) 0.002(5)
C56 0.019(6) 0.025(7) 0.022(6) 0.005(5) 0.001(5) -0.003(5)
C57 0.022(7) 0.031(7) 0.020(6) 0.000(6) -0.004(5) 0.002(5)
C58 0.041(9) 0.085(12) 0.010(6) -0.026(7) 0.003(6) 0.007(8)
C59 0.048(10) 0.049(10) 0.043(9) -0.007(8) -0.014(8) 0.001(8)
C61 0.041(9) 0.047(9) 0.013(6) 0.007(6) -0.009(6) -0.005(7)
C71 0.008(6) 0.081(11) 0.028(7) -0.032(8) 0.009(5) -0.021(6)
C81 0.011(7) 0.074(11) 0.032(8) 0.002(7) 0.003(6) 0.006(7)

loop_
_atom_type_symbol
_atom_type_description
_atom_type_scat_dispersion_real
_atom_type_scat_dispersion_imag
_atom_type_scat_source
C C 0.0033 0.0016 'International Tables Vol C Tables 4.2.6.8 and 6.1.1.4'
H H 0.0000 0.0000 'International Tables Vol C Tables 4.2.6.8 and 6.1.1.4'
N N 0.0061 0.0033 'International Tables Vol C Tables 4.2.6.8 and 6.1.1.4'
O O 0.0106 0.0060 'International Tables Vol C Tables 4.2.6.8 and 6.1.1.4'
F F 0.0171 0.0103 'International Tables Vol C Tables 4.2.6.8 and 6.1.1.4'
Cl Cl 0.1484 0.1585 'International Tables Vol C Tables 4.2.6.8 and 6.1.1.4'
Er Er -0.2586 4.9576 'International Tables Vol C Tables 4.2.6.8 and 6.1.1.4'
Re Re -1.0185 7.2310 'International Tables Vol C Tables 4.2.6.8 and 6.1.1.4'

loop_
_geom_angle_atom_site_label_1
_geom_angle_atom_site_label_2
_geom_angle_atom_site_label_3
_geom_angle
_geom_angle_site_symmetry_1
_geom_angle_site_symmetry_3
_geom_angle_publ_flag
O44 Er1 O54 149.6(3) . . ?
O44 Er1 O36 106.1(3) . . ?
O54 Er1 O36 91.6(3) . . ?
O44 Er1 O34 79.6(3) . . ?
O54 Er1 O34 82.5(3) . . ?
O36 Er1 O34 72.9(3) . . ?
O44 Er1 O46 72.5(3) . . ?
O54 Er1 O46 135.8(3) . . ?
O36 Er1 O46 81.4(3) . . ?
O34 Er1 O46 134.7(3) . . ?
O44 Er1 O56 77.1(3) . . ?
O54 Er1 O56 75.0(2) . . ?
O36 Er1 O56 148.4(3) . . ?
O34 Er1 O56 77.0(3) . . ?
O46 Er1 O56 128.1(3) . . ?
O44 Er1 N11 95.8(3) . . ?
O54 Er1 N11 87.9(3) . . ?
O36 Er1 N11 135.5(3) . . ?
O34 Er1 N11 150.5(3) . . ?
O46 Er1 N11 68.8(3) . . ?
O56 Er1 N11 73.7(3) . . ?
O44 Er1 N21 138.2(3) . . ?
O54 Er1 N21 70.0(3) . . ?
O36 Er1 N21 73.6(3) . . ?
O34 Er1 N21 135.5(3) . . ?
O46 Er1 N21 66.1(3) . . ?
O56 Er1 N21 125.2(3) . . ?
N11 Er1 N21 64.4(3) . . ?
C71 Re1 C61 88.4(5) . . ?
C71 Re1 C81 89.8(6) . . ?
C61 Re1 C81 87.2(5) . . ?
C71 Re1 N23 98.7(4) . . ?
C61 Re1 N23 170.8(4) . . ?
C81 Re1 N23 98.6(4) . . ?
C71 Re1 N13 95.2(5) . . ?
C61 Re1 N13 99.1(4) . . ?
C81 Re1 N13 172.1(4) . . ?
N23 Re1 N13 74.6(3) . . ?
C71 Re1 Cl1 176.8(4) . . ?
C61 Re1 Cl1 94.3(4) . . ?
C81 Re1 Cl1 92.2(5) . . ?
N23 Re1 Cl1 78.5(2) . . ?
N13 Re1 Cl1 82.6(3) . . ?
C34 O34 Er1 138.2(8) . . ?
C36 O36 Er1 132.9(7) . . ?
C44 O44 Er1 141.0(8) . . ?
C46 O46 Er1 132.3(7) . . ?
C54 O54 Er1 136.0(6) . . ?
C56 O56 Er1 130.1(7) . . ?
C12 N11 C16 115.5(10) . . ?
C12 N11 Er1 121.2(7) . . ?
C16 N11 Er1 122.4(7) . . ?
C12 N13 C14 116.4(9) . . ?
C12 N13 Re1 115.7(7) . . ?
C14 N13 Re1 127.3(8) . . ?
C22 N21 C26 115.8(9) . . ?
C22 N21 Er1 118.5(7) . . ?
C26 N21 Er1 125.2(7) . . ?
C22 N23 C24 115.4(9) . . ?
C22 N23 Re1 115.5(7) . . ?
C24 N23 Re1 127.1(7) . . ?
N11 C12 N13 127.5(10) . . ?
N11 C12 C22 117.9(10) . . ?
N13 C12 C22 114.6(9) . . ?
N13 C14 C15 119.3(11) . . ?
C16 C15 C14 119.9(11) . . ?
N11 C16 C15 121.5(10) . . ?
N23 C22 N21 127.0(10) . . ?
N23 C22 C12 115.7(9) . . ?
N21 C22 C12 117.2(10) . . ?
C25 C24 N23 122.0(10) . . ?
C24 C25 C26 117.9(10) . . ?
N21 C26 C25 121.7(10) . . ?
C31 C30 C32 109.8(12) . . ?
C31 C30 C34 107.1(10) . . ?
C32 C30 C34 107.6(10) . . ?
C31 C30 C33 109.4(11) . . ?
C32 C30 C33 109.4(11) . . ?
C34 C30 C33 113.6(10) . . ?
O34 C34 C35 122.4(11) . . ?
O34 C34 C30 114.7(10) . . ?
C35 C34 C30 123.0(11) . . ?
C36 C35 C34 121.2(11) . . ?
O36 C36 C35 129.3(11) . . ?
O36 C36 C37 110.2(10) . . ?
C35 C36 C37 120.5(10) . . ?
F371 C37 F372 106.9(9) . . ?
F371 C37 C36 112.5(9) . . ?
F372 C37 C36 110.3(9) . . ?
F371 C37 C38 108.4(9) . . ?
F372 C37 C38 106.3(9) . . ?
C36 C37 C38 112.2(9) . . ?
F382 C38 F381 107.8(9) . . ?
F382 C38 C39 107.0(10) . . ?
F381 C38 C39 107.3(10) . . ?
F382 C38 C37 109.7(10) . . ?
F381 C38 C37 108.6(9) . . ?
C39 C38 C37 116.2(10) . . ?
F391 C39 F392 108.0(10) . . ?
F391 C39 F393 109.0(10) . . ?
F392 C39 F393 107.8(10) . . ?
F391 C39 C38 112.3(10) . . ?
F392 C39 C38 108.9(10) . . ?
F393 C39 C38 110.8(10) . . ?
C42 C40 C41 110.2(11) . . ?
C42 C40 C43 110.7(11) . . ?
C41 C40 C43 110.1(10) . . ?
C42 C40 C44 107.8(9) . . ?
C41 C40 C44 105.4(9) . . ?
C43 C40 C44 112.5(11) . . ?
O44 C44 C45 121.5(11) . . ?
O44 C44 C40 116.0(11) . . ?
C45 C44 C40 122.5(11) . . ?
C46 C45 C44 122.6(11) . . ?
O46 C46 C45 127.0(11) . . ?
O46 C46 C47 111.7(10) . . ?
C45 C46 C47 121.1(10) . . ?
F471 C47 F472 106.0(9) . . ?
F471 C47 C46 112.3(10) . . ?
F472 C47 C46 110.6(9) . . ?
F471 C47 C48 106.9(9) . . ?
F472 C47 C48 106.6(9) . . ?
C46 C47 C48 113.9(9) . . ?
F482 C48 F481 108.6(10) . . ?
F482 C48 C49 107.2(10) . . ?
F481 C48 C49 106.7(9) . . ?
F482 C48 C47 109.1(9) . . ?
F481 C48 C47 108.9(10) . . ?
C49 C48 C47 116.1(10) . . ?
F492 C49 F491 107.4(11) . . ?
F492 C49 F493 108.3(10) . . ?
F491 C49 F493 106.9(10) . . ?
F492 C49 C48 110.9(10) . . ?
F491 C49 C48 112.4(10) . . ?
F493 C49 C48 110.7(11) . . ?
C51 C50 C52 110.2(11) . . ?
C51 C50 C54 106.4(9) . . ?
C52 C50 C54 108.9(10) . . ?
C51 C50 C53 109.9(11) . . ?
C52 C50 C53 109.9(10) . . ?
C54 C50 C53 111.6(10) . . ?
O54 C54 C55 124.3(9) . . ?
O54 C54 C50 114.7(9) . . ?
C55 C54 C50 121.0(10) . . ?
C54 C55 C56 122.9(10) . . ?
O56 C56 C55 127.5(11) . . ?
O56 C56 C57 114.3(10) . . ?
C55 C56 C57 118.2(10) . . ?
F572 C57 F571 105.2(10) . . ?
F572 C57 C58 106.3(10) . . ?
F571 C57 C58 107.0(10) . . ?
F572 C57 C56 112.5(9) . . ?
F571 C57 C56 109.9(9) . . ?
C58 C57 C56 115.4(10) . . ?
F52' C58 F51 53.5(10) . . ?
F52' C58 F52 43.2(10) . . ?
F51 C58 F52 96.3(12) . . ?
F52' C58 C59 118.2(15) . . ?
F51 C58 C59 115.0(14) . . ?
F52 C58 C59 97.6(12) . . ?
F52' C58 C57 114.0(13) . . ?
F51 C58 C57 120.1(14) . . ?
F52 C58 C57 99.8(11) . . ?
C59 C58 C57 119.3(11) . . ?
F52' C58 F51' 101.3(13) . . ?
F51 C58 F51' 48.2(10) . . ?
F52 C58 F51' 144.4(12) . . ?
C59 C58 F51' 100.4(11) . . ?
C57 C58 F51' 97.8(11) . . ?
F55 C59 F54 69.2(15) . . ?
F55 C59 F54' 112(2) . . ?
F54 C59 F54' 44.6(13) . . ?
F55 C59 F55' 41.9(11) . . ?
F54 C59 F55' 111.0(15) . . ?
F54' C59 F55' 151(2) . . ?
F55 C59 F53 105.1(17) . . ?
F54 C59 F53 125.2(15) . . ?
F54' C59 F53 102.2(18) . . ?
F55' C59 F53 79.1(14) . . ?
F55 C59 F53' 128.8(18) . . ?
F54 C59 F53' 109.3(14) . . ?
F54' C59 F53' 73.5(17) . . ?
F55' C59 F53' 110.7(15) . . ?
F53 C59 F53' 31.7(9) . . ?
F55 C59 C58 117.9(16) . . ?
F54 C59 C58 115.4(13) . . ?
F54' C59 C58 103.9(17) . . ?
F55' C59 C58 101.6(13) . . ?
F53 C59 C58 114.5(14) . . ?
F53' C59 C58 108.6(13) . . ?
O61 C61 Re1 178.1(13) . . ?
O71 C71 Re1 177.0(10) . . ?
O81 C81 Re1 175.7(12) . . ?
C59 F54 F55 54.2(11) . . ?
C59 F55 F54 56.6(13) . . ?
C59 F53' F54' 51.8(13) . . ?
C59 F54' F53' 54.7(14) . . ?

loop_
_geom_bond_atom_site_label_1
_geom_bond_atom_site_label_2
_geom_bond_distance
_geom_bond_site_symmetry_2
_geom_bond_publ_flag
Er1 O44 2.250(7) . ?
Er1 O54 2.251(7) . ?
Er1 O36 2.257(7) . ?
Er1 O34 2.276(7) . ?
Er1 O46 2.294(7) . ?
Er1 O56 2.306(7) . ?
Er1 N11 2.526(9) . ?
Er1 N21 2.579(8) . ?
Re1 C71 1.852(14) . ?
Re1 C61 1.898(14) . ?
Re1 C81 1.902(13) . ?
Re1 N23 2.161(9) . ?
Re1 N13 2.166(9) . ?
Re1 Cl1 2.456(3) . ?
F371 C37 1.343(13) . ?
F372 C37 1.358(12) . ?
F381 C38 1.355(13) . ?
F382 C38 1.342(13) . ?
F391 C39 1.309(13) . ?
F392 C39 1.338(13) . ?
F393 C39 1.348(13) . ?
F471 C47 1.346(12) . ?
F472 C47 1.356(12) . ?
F481 C48 1.342(12) . ?
F482 C48 1.315(13) . ?
F491 C49 1.329(14) . ?
F492 C49 1.318(14) . ?
F493 C49 1.342(14) . ?
F571 C57 1.338(13) . ?
F572 C57 1.335(13) . ?
O34 C34 1.272(13) . ?
O36 C36 1.282(12) . ?
O44 C44 1.246(13) . ?
O46 C46 1.313(12) . ?
O54 C54 1.257(12) . ?
O56 C56 1.256(13) . ?
O61 C61 1.165(14) . ?
O71 C71 1.181(15) . ?
O81 C81 1.170(14) . ?
N11 C12 1.318(13) . ?
N11 C16 1.358(14) . ?
N13 C12 1.341(13) . ?
N13 C14 1.369(14) . ?
N21 C22 1.349(13) . ?
N21 C26 1.351(14) . ?
N23 C22 1.325(13) . ?
N23 C24 1.376(13) . ?
C12 C22 1.490(14) . ?
C14 C15 1.374(15) . ?
C15 C16 1.362(15) . ?
C24 C25 1.365(14) . ?
C25 C26 1.382(15) . ?
C30 C31 1.477(18) . ?
C30 C32 1.511(18) . ?
C30 C34 1.513(16) . ?
C30 C33 1.538(17) . ?
C34 C35 1.406(16) . ?
C35 C36 1.344(15) . ?
C36 C37 1.539(15) . ?
C37 C38 1.540(16) . ?
C38 C39 1.521(16) . ?
C40 C42 1.509(16) . ?
C40 C41 1.519(16) . ?
C40 C43 1.524(15) . ?
C40 C44 1.547(16) . ?
C44 C45 1.419(16) . ?
C45 C46 1.354(15) . ?
C46 C47 1.501(16) . ?
C47 C48 1.570(16) . ?
C48 C49 1.525(17) . ?
C50 C51 1.524(16) . ?
C50 C52 1.537(16) . ?
C50 C54 1.545(14) . ?
C50 C53 1.545(16) . ?
C54 C55 1.390(14) . ?
C55 C56 1.395(15) . ?
C56 C57 1.529(15) . ?
C57 C58 1.521(17) . ?
C58 F52' 1.233(19) . ?
C58 F51 1.262(19) . ?
C58 F52 1.50(2) . ?
C58 C59 1.511(19) . ?
C58 F51' 1.56(2) . ?
C59 F55 1.27(2) . ?
C59 F54 1.304(18) . ?
C59 F54' 1.31(3) . ?
C59 F55' 1.32(2) . ?
C59 F53 1.33(2) . ?
C59 F53' 1.36(2) . ?
F54 F55 1.46(3) . ?
F53' F54' 1.59(3) . ?
